data_7706206
loop_
_publ_author_name
'Gaire, Sanjay'
'Schrage, Briana R.'
'Nemykin, Victor N.'
'Ziegler, Christopher J.'

_publ_section_title
;
 1,3-Bis(pyridineylidene)isoindoline: an isoindoline chelate with a
 stretched electronic structure.
;
_journal_issue 3
_journal_name_full 'Dalton transactions (Cambridge, England : 2003)'
_journal_page_first 826
_journal_page_last 829
_journal_paper_doi 10.1039/d0dt04347h
_journal_volume 50
_journal_year 2021
_chemical_formula_sum 'C24 H15 N5 O2 Zn'
_chemical_formula_weight 470.78
_space_group_crystal_system triclinic
_space_group_IT_number 2
_space_group_name_Hall '-P 1'
_space_group_name_H-M_alt 'P -1'
_atom_sites_solution_hydrogens geom
_audit_creation_method SHELXL-2016/6
_audit_update_record
;
2020-11-11 deposited with the CCDC.	2020-12-23 downloaded from the CCDC.
;
_cell_angle_alpha 69.282(8)
_cell_angle_beta 75.267(9)
_cell_angle_gamma 83.931(9)
_cell_formula_units_Z 2
_cell_length_a 7.9525(11)
_cell_length_b 10.8324(15)
_cell_length_c 12.7721(19)
_cell_measurement_reflns_used 3742
_cell_measurement_temperature 100(2)
_cell_measurement_theta_max 25.50
_cell_measurement_theta_min 2.17
_cell_volume 995.1(3)
_computing_cell_refinement 'Bruker SAINT'
_computing_data_collection 'Bruker APEX2'
_computing_data_reduction 'Bruker SAINT'
_computing_molecular_graphics 'Bruker SHELXTL'
_computing_publication_material 'Bruker SHELXTL'
_computing_structure_refinement 'SHELXL-2016/6 (Sheldrick, 2016)'
_computing_structure_solution 'SHELXT 2014/5 (Sheldrick, 2014)'
_diffrn_ambient_temperature 100(2)
_diffrn_measured_fraction_theta_full 1.000
_diffrn_measured_fraction_theta_max 1.000
_diffrn_measurement_device_type 'Bruker APEX-II CCD'
_diffrn_measurement_method '\f and \w scans'
_diffrn_radiation_type MoK\a
_diffrn_radiation_wavelength 0.71073
_diffrn_reflns_av_R_equivalents 0.1113
_diffrn_reflns_av_unetI/netI 0.1190
_diffrn_reflns_Laue_measured_fraction_full 1.000
_diffrn_reflns_Laue_measured_fraction_max 1.000
_diffrn_reflns_limit_h_max 9
_diffrn_reflns_limit_h_min -9
_diffrn_reflns_limit_k_max 12
_diffrn_reflns_limit_k_min -12
_diffrn_reflns_limit_l_max 13
_diffrn_reflns_limit_l_min -15
_diffrn_reflns_number 15222
_diffrn_reflns_point_group_measured_fraction_full 1.000
_diffrn_reflns_point_group_measured_fraction_max 1.000
_diffrn_reflns_theta_full 25.199
_diffrn_reflns_theta_max 25.199
_diffrn_reflns_theta_min 1.753
_exptl_absorpt_coefficient_mu 1.268
_exptl_absorpt_correction_T_max 0.7457
_exptl_absorpt_correction_T_min 0.6098
_exptl_absorpt_correction_type multi-scan
_exptl_absorpt_process_details SADABS
_exptl_crystal_colour red
_exptl_crystal_density_diffrn 1.571
_exptl_crystal_density_meas ?
_exptl_crystal_density_method 'not measured'
_exptl_crystal_description plate
_exptl_crystal_F_000 480
_exptl_crystal_size_max 0.198
_exptl_crystal_size_mid 0.133
_exptl_crystal_size_min 0.106
_refine_diff_density_max 2.496
_refine_diff_density_min -0.840
_refine_diff_density_rms 0.162
_refine_ls_extinction_method none
_refine_ls_goodness_of_fit_ref 1.050
_refine_ls_hydrogen_treatment constr
_refine_ls_matrix_type full
_refine_ls_number_parameters 290
_refine_ls_number_reflns 3577
_refine_ls_number_restraints 12
_refine_ls_restrained_S_all 1.049
_refine_ls_R_factor_all 0.1511
_refine_ls_R_factor_gt 0.0922
_refine_ls_shift/su_max 0.000
_refine_ls_shift/su_mean 0.000
_refine_ls_structure_factor_coef Fsqd
_refine_ls_weighting_details 'w=1/[\s^2^(Fo^2^)+(0.1242P)^2^+7.3236P] where P=(Fo^2^+2Fc^2^)/3'
_refine_ls_weighting_scheme calc
_refine_ls_wR_factor_gt 0.2340
_refine_ls_wR_factor_ref 0.2727
_reflns_Friedel_coverage 0.000
_reflns_number_gt 2143
_reflns_number_total 3577
_reflns_threshold_expression 'I > 2\s(I)'
_cod_data_source_file d0dt04347h2.cif
_cod_data_source_block Zn1
_cod_depositor_comments
;
The following automatic conversions were performed:

data item '_exptl_crystal_density_meas' value 'not measured' was
changed to '?' -- the value is perceived as not measured.

Automatic conversion script
Id: cif_fix_values 7556 2019-12-06 15:28:31Z antanas 

 Adding full bibliography for 7706204--7706207.cif.
;
_cod_database_code 7706206
_shelx_shelxl_version_number 2016/6
_shelx_space_group_comment
; 
The symmetry employed for this shelxl refinement is uniquely defined 
by the following loop, which should always be used as a source of 
symmetry information in preference to the above space-group names. 
They are only intended as comments. 
;

loop_
_space_group_symop_operation_xyz
'x, y, z'
'-x, -y, -z'

loop_
_atom_site_label
_atom_site_type_symbol
_atom_site_fract_x
_atom_site_fract_y
_atom_site_fract_z
_atom_site_U_iso_or_equiv
_atom_site_adp_type
_atom_site_occupancy
_atom_site_site_symmetry_order
_atom_site_calc_flag
_atom_site_refinement_flags_posn
_atom_site_refinement_flags_adp
_atom_site_refinement_flags_occupancy
_atom_site_disorder_assembly
_atom_site_disorder_group
C1 C 0.6483(13) 0.0114(9) 0.6765(9) 0.032(2) Uani 1 1 d . . . . .
H1 H 0.631694 -0.018252 0.757779 0.039 Uiso 1 1 calc R U . . .
C2 C 0.7682(13) -0.0533(10) 0.6172(10) 0.041(3) Uani 1 1 d . . . . .
H2 H 0.834522 -0.125078 0.656040 0.049 Uiso 1 1 calc R U . . .
C3 C 0.7911(13) -0.0134(10) 0.5015(10) 0.036(2) Uani 1 1 d . . . . .
H3 H 0.873665 -0.057776 0.458330 0.043 Uiso 1 1 calc R U . . .
C4 C 0.6959(12) 0.0904(9) 0.4467(8) 0.028(2) Uani 1 1 d . . . . .
H4 H 0.710303 0.117694 0.365653 0.034 Uiso 1 1 calc R U . . .
C5 C 0.5762(12) 0.1567(9) 0.5113(7) 0.024(2) Uani 1 1 d . . . . .
C6 C 0.4749(12) 0.2713(8) 0.4513(7) 0.024(2) Uani 1 1 d . . . . .
C7 C 0.4991(12) 0.2927(9) 0.3294(8) 0.028(2) Uani 1 1 d . . . . .
C8 C 0.3743(12) 0.3584(9) 0.4951(7) 0.024(2) Uani 1 1 d . . . . .
C9 C 0.2868(12) 0.4811(8) 0.4337(7) 0.024(2) Uani 1 1 d . . . . .
C10 C 0.2779(12) 0.5409(9) 0.3196(8) 0.029(2) Uani 1 1 d . . . . .
H10 H 0.333791 0.502477 0.263018 0.035 Uiso 1 1 calc R U . . .
C11 C 0.1838(13) 0.6595(9) 0.2910(8) 0.032(2) Uani 1 1 d . . . . .
H11 H 0.175979 0.702047 0.213294 0.039 Uiso 1 1 calc R U . . .
C12 C 0.1021(13) 0.7170(9) 0.3713(8) 0.029(2) Uani 1 1 d . . . . .
H12 H 0.039772 0.798033 0.348064 0.035 Uiso 1 1 calc R U . . .
C13 C 0.1095(12) 0.6582(8) 0.4864(8) 0.026(2) Uani 1 1 d . . . . .
H13 H 0.052918 0.697752 0.542082 0.031 Uiso 1 1 calc R U . . .
C14 C 0.2036(11) 0.5384(8) 0.5176(7) 0.023(2) Uani 1 1 d . . . . .
C15 C 0.2401(11) 0.4514(8) 0.6286(7) 0.0194(18) Uani 1 1 d . . . . .
C16 C 0.1993(11) 0.4696(8) 0.7315(7) 0.0186(18) Uani 1 1 d . . . . .
C17 C 0.0884(12) 0.5811(9) 0.7426(7) 0.025(2) Uani 1 1 d . . . . .
C18 C 0.2661(11) 0.3950(8) 0.8347(7) 0.0218(19) Uani 1 1 d . . . . .
C19 C 0.2492(12) 0.4470(9) 0.9228(7) 0.027(2) Uani 1 1 d . . . . .
H19 H 0.182856 0.525769 0.920617 0.032 Uiso 1 1 calc R U . . .
C20 C 0.3274(12) 0.3852(9) 1.0119(8) 0.028(2) Uani 1 1 d . . . . .
H20 H 0.317529 0.421391 1.071005 0.034 Uiso 1 1 calc R U . . .
C21 C 0.4206(13) 0.2701(9) 1.0153(7) 0.030(2) Uani 1 1 d . . . . .
H21 H 0.479976 0.227290 1.074814 0.036 Uiso 1 1 calc R U . . .
C22 C 0.4259(12) 0.2181(9) 0.9304(8) 0.028(2) Uani 1 1 d . . . . .
H22 H 0.486490 0.136746 0.934460 0.034 Uiso 1 1 calc R U . . .
C23 C 0.1997(13) -0.0218(10) 0.8469(9) 0.035(2) Uani 1 1 d . U . . .
C24 C 0.0801(17) -0.1481(13) 0.9254(11) 0.060(3) Uani 1 1 d . U . . .
H24A H -0.038553 -0.118300 0.951995 0.090 Uiso 1 1 calc R U . . .
H24B H 0.128000 -0.198895 0.991955 0.090 Uiso 1 1 calc R U . . .
H24C H 0.078149 -0.203991 0.879812 0.090 Uiso 1 1 calc R U . . .
N1 N 0.3384(9) 0.3470(6) 0.6084(6) 0.0196(16) Uani 1 1 d . . . . .
N2 N 0.5506(10) 0.1159(7) 0.6268(6) 0.0274(18) Uani 1 1 d . . . . .
N3 N 0.3494(10) 0.2771(7) 0.8422(6) 0.0244(17) Uani 1 1 d . . . . .
N4 N 0.5218(11) 0.3051(8) 0.2344(7) 0.038(2) Uani 1 1 d . . . . .
N5 N 0.0038(11) 0.6677(8) 0.7534(7) 0.0307(19) Uani 1 1 d . . . . .
O1 O 0.1472(10) 0.0608(7) 0.7750(6) 0.0422(18) Uani 1 1 d . . . . .
O2 O 0.3312(10) -0.0184(7) 0.8800(6) 0.0429(18) Uani 1 1 d . . . . .
Zn1 Zn 0.35373(16) 0.17751(11) 0.73402(10) 0.0335(4) Uani 1 1 d . . . . .

loop_
_atom_site_aniso_label
_atom_site_aniso_U_11
_atom_site_aniso_U_22
_atom_site_aniso_U_33
_atom_site_aniso_U_23
_atom_site_aniso_U_13
_atom_site_aniso_U_12
C1 0.036(6) 0.020(5) 0.040(6) -0.006(4) -0.016(5) 0.002(4)
C2 0.032(6) 0.017(5) 0.072(8) -0.012(5) -0.015(6) 0.003(4)
C3 0.029(6) 0.028(6) 0.060(7) -0.029(5) -0.009(5) 0.004(4)
C4 0.027(5) 0.025(5) 0.037(5) -0.015(4) -0.007(4) -0.002(4)
C5 0.033(5) 0.018(5) 0.025(5) -0.008(4) -0.011(4) -0.004(4)
C6 0.034(5) 0.019(5) 0.020(5) -0.008(4) -0.009(4) -0.003(4)
C7 0.031(6) 0.019(5) 0.034(6) -0.006(4) -0.010(4) -0.004(4)
C8 0.033(5) 0.020(5) 0.025(5) -0.009(4) -0.016(4) 0.000(4)
C9 0.035(5) 0.016(5) 0.026(5) -0.006(4) -0.021(4) 0.001(4)
C10 0.031(5) 0.032(6) 0.030(5) -0.011(4) -0.016(4) -0.003(4)
C11 0.045(6) 0.027(5) 0.026(5) 0.001(4) -0.025(5) -0.006(5)
C12 0.038(6) 0.017(5) 0.036(5) -0.003(4) -0.023(5) 0.002(4)
C13 0.041(6) 0.013(4) 0.028(5) -0.006(4) -0.017(4) 0.003(4)
C14 0.030(5) 0.015(4) 0.029(5) -0.007(4) -0.019(4) 0.005(4)
C15 0.027(5) 0.009(4) 0.018(4) 0.001(3) -0.006(4) -0.004(4)
C16 0.029(5) 0.006(4) 0.019(4) -0.002(3) -0.008(4) 0.006(3)
C17 0.040(6) 0.018(5) 0.019(5) -0.002(4) -0.013(4) 0.001(4)
C18 0.027(5) 0.014(4) 0.021(5) 0.001(4) -0.012(4) 0.001(4)
C19 0.038(6) 0.013(5) 0.028(5) -0.005(4) -0.011(4) 0.005(4)
C20 0.040(6) 0.025(5) 0.023(5) -0.011(4) -0.014(4) 0.005(4)
C21 0.043(6) 0.024(5) 0.020(5) 0.000(4) -0.017(4) 0.000(4)
C22 0.031(5) 0.022(5) 0.033(5) -0.009(4) -0.016(4) 0.010(4)
C23 0.036(3) 0.035(3) 0.036(2) -0.0129(12) -0.0096(11) -0.0003(10)
C24 0.060(4) 0.059(4) 0.063(4) -0.023(2) -0.012(2) -0.003(2)
N1 0.029(4) 0.011(4) 0.020(4) -0.002(3) -0.013(3) 0.005(3)
N2 0.028(4) 0.018(4) 0.035(5) -0.007(3) -0.011(4) 0.008(3)
N3 0.031(4) 0.021(4) 0.028(4) -0.012(3) -0.016(4) 0.006(3)
N4 0.053(6) 0.037(5) 0.031(5) -0.017(4) -0.016(4) 0.001(4)
N5 0.043(5) 0.020(4) 0.032(4) -0.010(4) -0.019(4) 0.013(4)
O1 0.064(5) 0.034(4) 0.031(4) -0.011(3) -0.008(4) -0.014(4)
O2 0.060(5) 0.026(4) 0.047(4) -0.012(3) -0.025(4) 0.008(3)
Zn1 0.0468(8) 0.0230(7) 0.0349(7) -0.0104(5) -0.0199(6) 0.0091(5)

loop_
_atom_type_symbol
_atom_type_description
_atom_type_scat_dispersion_real
_atom_type_scat_dispersion_imag
_atom_type_scat_source
C C 0.0033 0.0016 'International Tables Vol C Tables 4.2.6.8 and 6.1.1.4'
H H 0.0000 0.0000 'International Tables Vol C Tables 4.2.6.8 and 6.1.1.4'
N N 0.0061 0.0033 'International Tables Vol C Tables 4.2.6.8 and 6.1.1.4'
O O 0.0106 0.0060 'International Tables Vol C Tables 4.2.6.8 and 6.1.1.4'
Zn Zn 0.2839 1.4301 'International Tables Vol C Tables 4.2.6.8 and 6.1.1.4'

loop_
_geom_angle_atom_site_label_1
_geom_angle_atom_site_label_2
_geom_angle_atom_site_label_3
_geom_angle
_geom_angle_site_symmetry_1
_geom_angle_site_symmetry_3
_geom_angle_publ_flag
C2 C1 N2 124.1(10) . . ?
C2 C1 H1 118.0 . . ?
N2 C1 H1 118.0 . . ?
C3 C2 C1 118.5(10) . . ?
C3 C2 H2 120.7 . . ?
C1 C2 H2 120.7 . . ?
C2 C3 C4 120.1(9) . . ?
C2 C3 H3 119.9 . . ?
C4 C3 H3 119.9 . . ?
C3 C4 C5 119.4(9) . . ?
C3 C4 H4 120.3 . . ?
C5 C4 H4 120.3 . . ?
N2 C5 C4 120.7(8) . . ?
N2 C5 C6 119.9(8) . . ?
C4 C5 C6 119.4(8) . . ?
C8 C6 C7 118.5(8) . . ?
C8 C6 C5 127.8(8) . . ?
C7 C6 C5 113.6(8) . . ?
N4 C7 C6 177.4(10) . . ?
C6 C8 N1 123.8(8) . . ?
C6 C8 C9 128.5(8) . . ?
N1 C8 C9 107.7(7) . . ?
C10 C9 C14 121.1(8) . . ?
C10 C9 C8 132.9(8) . . ?
C14 C9 C8 106.0(7) . . ?
C9 C10 C11 117.5(9) . . ?
C9 C10 H10 121.3 . . ?
C11 C10 H10 121.3 . . ?
C12 C11 C10 122.3(8) . . ?
C12 C11 H11 118.9 . . ?
C10 C11 H11 118.9 . . ?
C11 C12 C13 121.0(8) . . ?
C11 C12 H12 119.5 . . ?
C13 C12 H12 119.5 . . ?
C12 C13 C14 117.9(8) . . ?
C12 C13 H13 121.1 . . ?
C14 C13 H13 121.1 . . ?
C13 C14 C9 120.2(8) . . ?
C13 C14 C15 132.4(8) . . ?
C9 C14 C15 107.3(7) . . ?
C16 C15 N1 123.6(7) . . ?
C16 C15 C14 129.2(8) . . ?
N1 C15 C14 107.1(7) . . ?
C15 C16 C17 118.0(7) . . ?
C15 C16 C18 127.8(8) . . ?
C17 C16 C18 114.0(7) . . ?
N5 C17 C16 178.3(9) . . ?
N3 C18 C19 119.9(7) . . ?
N3 C18 C16 119.6(7) . . ?
C19 C18 C16 120.4(7) . . ?
C20 C19 C18 120.4(8) . . ?
C20 C19 H19 119.8 . . ?
C18 C19 H19 119.8 . . ?
C19 C20 C21 119.4(8) . . ?
C19 C20 H20 120.3 . . ?
C21 C20 H20 120.3 . . ?
C20 C21 C22 118.5(8) . . ?
C20 C21 H21 120.8 . . ?
C22 C21 H21 120.8 . . ?
N3 C22 C21 123.1(8) . . ?
N3 C22 H22 118.4 . . ?
C21 C22 H22 118.4 . . ?
O1 C23 O2 127.0(10) . . ?
O1 C23 C24 118.7(10) . . ?
O2 C23 C24 113.9(9) . . ?
C23 C24 H24A 109.5 . . ?
C23 C24 H24B 109.5 . . ?
H24A C24 H24B 109.5 . . ?
C23 C24 H24C 109.5 . . ?
H24A C24 H24C 109.5 . . ?
H24B C24 H24C 109.5 . . ?
C8 N1 C15 111.8(7) . . ?
C8 N1 Zn1 123.4(6) . . ?
C15 N1 Zn1 121.8(5) . . ?
C5 N2 C1 117.1(8) . . ?
C5 N2 Zn1 125.3(6) . . ?
C1 N2 Zn1 116.8(6) . . ?
C22 N3 C18 118.6(7) . . ?
C22 N3 Zn1 117.2(6) . . ?
C18 N3 Zn1 124.2(5) . . ?
C23 O1 Zn1 93.0(7) . . ?
C23 O2 Zn1 80.3(6) . . ?
N1 Zn1 N3 89.9(3) . . ?
N1 Zn1 O1 112.7(3) . . ?
N3 Zn1 O1 115.5(3) . . ?
N1 Zn1 N2 90.2(3) . . ?
N3 Zn1 N2 132.5(3) . . ?
O1 Zn1 N2 108.0(3) . . ?
N1 Zn1 O2 172.0(3) . . ?
N3 Zn1 O2 91.5(3) . . ?
O1 Zn1 O2 59.7(3) . . ?
N2 Zn1 O2 94.6(3) . . ?

loop_
_geom_bond_atom_site_label_1
_geom_bond_atom_site_label_2
_geom_bond_distance
_geom_bond_site_symmetry_2
_geom_bond_publ_flag
C1 C2 1.356(14) . ?
C1 N2 1.358(11) . ?
C1 H1 0.9500 . ?
C2 C3 1.353(15) . ?
C2 H2 0.9500 . ?
C3 C4 1.364(13) . ?
C3 H3 0.9500 . ?
C4 C5 1.406(13) . ?
C4 H4 0.9500 . ?
C5 N2 1.348(11) . ?
C5 C6 1.486(12) . ?
C6 C8 1.352(12) . ?
C6 C7 1.454(13) . ?
C7 N4 1.141(11) . ?
C8 N1 1.365(11) . ?
C8 C9 1.487(12) . ?
C9 C10 1.386(12) . ?
C9 C14 1.412(12) . ?
C10 C11 1.396(13) . ?
C10 H10 0.9500 . ?
C11 C12 1.375(14) . ?
C11 H11 0.9500 . ?
C12 C13 1.394(12) . ?
C12 H12 0.9500 . ?
C13 C14 1.409(12) . ?
C13 H13 0.9500 . ?
C14 C15 1.480(11) . ?
C15 C16 1.350(11) . ?
C15 N1 1.369(10) . ?
C16 C17 1.445(12) . ?
C16 C18 1.478(11) . ?
C17 N5 1.124(11) . ?
C18 N3 1.359(11) . ?
C18 C19 1.399(12) . ?
C19 C20 1.365(12) . ?
C19 H19 0.9500 . ?
C20 C21 1.374(13) . ?
C20 H20 0.9500 . ?
C21 C22 1.377(12) . ?
C21 H21 0.9500 . ?
C22 N3 1.344(11) . ?
C22 H22 0.9500 . ?
C23 O1 1.164(12) . ?
C23 O2 1.232(11) . ?
C23 C24 1.613(16) . ?
C24 H24A 0.9800 . ?
C24 H24B 0.9800 . ?
C24 H24C 0.9800 . ?
N1 Zn1 1.981(6) . ?
N2 Zn1 2.027(8) . ?
N3 Zn1 2.023(7) . ?
O1 Zn1 2.025(7) . ?
O2 Zn1 2.264(7) . ?
